data_7041040
loop_
_publ_author_name
'Han, Li-Juan'
'Kong, Ya-Jie'
'Yan, Ting-Jiang'
'Fan, Lu-Tong'
'Zhang, Qi'
'Zhao, Hua-Jun'
'Zheng, He-Gen'

_publ_section_title
;
 A new five-coordinated copper compound for efficient degradation of
 methyl orange and Congo red in the absence of UV-visible radiation.
;
_journal_issue 46
_journal_name_full 'Dalton transactions (Cambridge, England : 2003)'
_journal_page_first 18566
_journal_page_last 18571
_journal_paper_doi 10.1039/c6dt03273g
_journal_volume 45
_journal_year 2016
_chemical_formula_sum 'C24 H20 Cu N2 O5'
_chemical_formula_weight 479.96
_space_group_crystal_system monoclinic
_space_group_IT_number 14
_space_group_name_Hall '-P 2ybc'
_space_group_name_H-M_alt 'P 1 21/c 1'
_symmetry_space_group_name_Hall '-P 2ybc'
_symmetry_space_group_name_H-M 'P 1 21/c 1'
_atom_sites_solution_hydrogens mixed
_audit_creation_method SHELXL-2014/7
_audit_update_record
;
2016-10-06 deposited with the CCDC.
2016-10-25 downloaded from the CCDC.
;
_cell_angle_alpha 90
_cell_angle_beta 97.9690(10)
_cell_angle_gamma 90
_cell_formula_units_Z 4
_cell_length_a 6.9830(7)
_cell_length_b 18.8482(17)
_cell_length_c 17.0174(16)
_cell_measurement_reflns_used 7065
_cell_measurement_temperature 293(2)
_cell_measurement_theta_max 27.468
_cell_measurement_theta_min 2.417
_cell_volume 2218.1(4)
_computing_structure_refinement 'SHELXL-2014/7 (Sheldrick, 2014)'
_diffrn_ambient_temperature 293(2)
_diffrn_measured_fraction_theta_full 0.998
_diffrn_measured_fraction_theta_max 0.987
_diffrn_measurement_device_type 'BRUKER SMART 1000'
_diffrn_measurement_method \w-scan
_diffrn_radiation_type MoK\a
_diffrn_radiation_wavelength 0.71073
_diffrn_reflns_av_R_equivalents 0.0159
_diffrn_reflns_av_unetI/netI 0.0190
_diffrn_reflns_Laue_measured_fraction_full 0.998
_diffrn_reflns_Laue_measured_fraction_max 0.987
_diffrn_reflns_limit_h_max 9
_diffrn_reflns_limit_h_min -8
_diffrn_reflns_limit_k_max 19
_diffrn_reflns_limit_k_min -24
_diffrn_reflns_limit_l_max 20
_diffrn_reflns_limit_l_min -21
_diffrn_reflns_number 13064
_diffrn_reflns_point_group_measured_fraction_full 0.998
_diffrn_reflns_point_group_measured_fraction_max 0.987
_diffrn_reflns_theta_full 25.214
_diffrn_reflns_theta_max 27.470
_diffrn_reflns_theta_min 1.619
_diffrn_source 'fine-focus sealed tube'
_exptl_absorpt_coefficient_mu 1.023
_exptl_absorpt_correction_T_max 0.849
_exptl_absorpt_correction_T_min 0.815
_exptl_absorpt_correction_type multi-scan
_exptl_absorpt_process_details SADABS
_exptl_crystal_colour blue
_exptl_crystal_density_diffrn 1.437
_exptl_crystal_density_method 'not measured'
_exptl_crystal_description block
_exptl_crystal_F_000 988
_exptl_crystal_size_max 0.20
_exptl_crystal_size_mid 0.18
_exptl_crystal_size_min 0.16
_refine_diff_density_max 0.226
_refine_diff_density_min -0.308
_refine_diff_density_rms 0.050
_refine_ls_extinction_method none
_refine_ls_goodness_of_fit_ref 1.046
_refine_ls_hydrogen_treatment constr
_refine_ls_matrix_type full
_refine_ls_number_parameters 289
_refine_ls_number_reflns 5025
_refine_ls_number_restraints 0
_refine_ls_restrained_S_all 1.046
_refine_ls_R_factor_all 0.0367
_refine_ls_R_factor_gt 0.0304
_refine_ls_shift/su_max 0.000
_refine_ls_shift/su_mean 0.000
_refine_ls_structure_factor_coef Fsqd
_refine_ls_weighting_details 'w=1/[\s^2^(Fo^2^)+(0.0379P)^2^+0.8336P] where P=(Fo^2^+2Fc^2^)/3'
_refine_ls_weighting_scheme calc
_refine_ls_wR_factor_gt 0.0785
_refine_ls_wR_factor_ref 0.0812
_reflns_Friedel_coverage 0.000
_reflns_number_gt 4355
_reflns_number_total 5025
_reflns_threshold_expression 'I > 2\s(I)'
_cod_data_source_file c6dt03273g2.cif
_cod_data_source_block 2
_cod_depositor_comments 'Adding full bibliography for 7041038--7041040.cif.'
_cod_database_code 7041040
_shelx_shelxl_version_number 2014/7
_shelx_space_group_comment
;
The symmetry employed for this shelxl refinement is uniquely defined
by the following loop, which should always be used as a source of
symmetry information in preference to the above space-group names.
They are only intended as comments.
;

loop_
_space_group_symop_operation_xyz
'x, y, z'
'-x, y+1/2, -z+1/2'
'-x, -y, -z'
'x, -y-1/2, z-1/2'

loop_
_atom_site_label
_atom_site_type_symbol
_atom_site_fract_x
_atom_site_fract_y
_atom_site_fract_z
_atom_site_U_iso_or_equiv
_atom_site_adp_type
_atom_site_occupancy
_atom_site_site_symmetry_order
_atom_site_calc_flag
_atom_site_refinement_flags_posn
_atom_site_refinement_flags_adp
Cu2 Cu 0.30959(3) 0.64873(2) 0.09548(2) 0.03670(8) Uani 1 1 d . .
O4 O 0.3865(2) 0.74678(7) 0.08090(8) 0.0480(3) Uani 1 1 d . .
O7 O 0.41162(18) 0.65379(7) 0.20876(7) 0.0440(3) Uani 1 1 d . .
O11 O 0.00215(19) 0.68150(8) 0.10571(9) 0.0535(3) Uani 1 1 d . .
H11A H -0.0444 0.6540 0.1378 0.080 Uiso 1 1 d R U
H11B H 0.0020 0.7238 0.1229 0.080 Uiso 1 1 d R U
O18 O 0.6850(2) 0.62675(8) 0.16368(8) 0.0529(3) Uani 1 1 d . .
O20 O 0.1746(2) 0.80664(8) 0.14294(9) 0.0567(4) Uani 1 1 d . .
N2 N 0.2642(2) 0.63012(8) -0.02222(8) 0.0378(3) Uani 1 1 d . .
N28 N 0.2814(2) 0.54262(8) 0.09617(8) 0.0387(3) Uani 1 1 d . .
C3 C 0.2139(3) 0.59288(14) -0.18009(12) 0.0594(6) Uani 1 1 d . .
H3 H 0.1985 0.5802 -0.2334 0.071 Uiso 1 1 calc R U
C5 C 0.6991(3) 0.65818(9) 0.29985(10) 0.0379(4) Uani 1 1 d . .
C8 C 0.6009(3) 0.68567(10) 0.35857(11) 0.0448(4) Uani 1 1 d . .
H8 H 0.4701 0.6964 0.3468 0.054 Uiso 1 1 calc R U
C13 C 0.2574(3) 0.39704(11) 0.08304(16) 0.0587(6) Uani 1 1 d . .
H13 H 0.2490 0.3479 0.0787 0.070 Uiso 1 1 calc R U
C17 C 0.2483(3) 0.43842(10) 0.01609(13) 0.0494(5) Uani 1 1 d . .
H17 H 0.2342 0.4176 -0.0339 0.059 Uiso 1 1 calc R U
C20 C 0.6955(4) 0.69724(12) 0.43427(12) 0.0579(5) Uani 1 1 d . .
H20 H 0.6291 0.7161 0.4732 0.069 Uiso 1 1 calc R U
C21 C 0.8941(3) 0.64263(11) 0.31788(14) 0.0555(5) Uani 1 1 d . .
H21 H 0.9618 0.6245 0.2790 0.067 Uiso 1 1 calc R U
C26 C 0.2263(3) 0.54129(12) -0.12255(11) 0.0497(5) Uani 1 1 d . .
H26 H 0.2190 0.4936 -0.1365 0.060 Uiso 1 1 calc R U
C27 C 0.9877(4) 0.65416(13) 0.39373(16) 0.0686(7) Uani 1 1 d . .
H27 H 1.1188 0.6439 0.4057 0.082 Uiso 1 1 calc R U
C36 C 0.2603(2) 0.51134(9) 0.02391(10) 0.0372(4) Uani 1 1 d . .
C40 C 0.8886(4) 0.68067(13) 0.45181(13) 0.0653(6) Uani 1 1 d . .
H40 H 0.9523 0.6874 0.5030 0.078 Uiso 1 1 calc R U
C43 C 0.2241(3) 0.66285(13) -0.15894(12) 0.0587(5) Uani 1 1 d . .
H43 H 0.2131 0.6983 -0.1973 0.070 Uiso 1 1 calc R U
C48 C 0.2513(3) 0.67969(11) -0.07902(11) 0.0491(4) Uani 1 1 d . .
H48 H 0.2610 0.7272 -0.0642 0.059 Uiso 1 1 calc R U
C49 C 0.3271(3) 0.80158(10) 0.11431(10) 0.0408(4) Uani 1 1 d . .
C58 C 0.2908(3) 0.50170(11) 0.16076(12) 0.0498(4) Uani 1 1 d . .
H58 H 0.3059 0.5231 0.2105 0.060 Uiso 1 1 calc R U
C60 C 0.2499(2) 0.56143(9) -0.04337(10) 0.0371(4) Uani 1 1 d . .
C64 C 0.6578(3) 0.85562(13) 0.12709(14) 0.0608(6) Uani 1 1 d . .
H64 H 0.7096 0.8101 0.1316 0.073 Uiso 1 1 calc R U
C68 C 0.5935(3) 0.64524(9) 0.21817(10) 0.0387(4) Uani 1 1 d . .
C72 C 0.4598(3) 0.86469(10) 0.11724(11) 0.0459(4) Uani 1 1 d . .
C76 C 0.5082(6) 0.99055(14) 0.1115(2) 0.0980(11) Uani 1 1 d . .
H76 H 0.4581 1.0362 0.1055 0.118 Uiso 1 1 calc R U
C77 C 0.2789(3) 0.42885(11) 0.15616(14) 0.0581(5) Uani 1 1 d . .
H77 H 0.2854 0.4016 0.2020 0.070 Uiso 1 1 calc R U
C81 C 0.7795(4) 0.91333(18) 0.13028(18) 0.0891(9) Uani 1 1 d . .
H81 H 0.9128 0.9068 0.1382 0.107 Uiso 1 1 calc R U
C88 C 0.3842(4) 0.93229(12) 0.11006(15) 0.0693(6) Uani 1 1 d . .
H88 H 0.2511 0.9391 0.1043 0.083 Uiso 1 1 calc R U
C89 C 0.7043(6) 0.97991(18) 0.1219(2) 0.1056(12) Uani 1 1 d . .
H89 H 0.7869 1.0187 0.1232 0.127 Uiso 1 1 calc R U

loop_
_atom_site_aniso_label
_atom_site_aniso_U_11
_atom_site_aniso_U_22
_atom_site_aniso_U_33
_atom_site_aniso_U_23
_atom_site_aniso_U_13
_atom_site_aniso_U_12
Cu2 0.04216(13) 0.03660(12) 0.03180(12) -0.00651(8) 0.00678(8) -0.00508(9)
O4 0.0612(8) 0.0380(7) 0.0477(7) -0.0096(6) 0.0182(6) -0.0106(6)
O7 0.0424(7) 0.0556(8) 0.0339(6) -0.0083(5) 0.0048(5) -0.0023(6)
O11 0.0454(7) 0.0535(8) 0.0643(9) -0.0116(7) 0.0173(6) -0.0062(6)
O18 0.0524(8) 0.0623(9) 0.0470(7) -0.0220(6) 0.0176(6) -0.0104(7)
O20 0.0526(8) 0.0533(8) 0.0668(9) -0.0144(7) 0.0178(7) -0.0076(7)
N2 0.0376(7) 0.0416(8) 0.0343(7) -0.0046(6) 0.0052(6) -0.0017(6)
N28 0.0383(8) 0.0390(8) 0.0388(8) -0.0029(6) 0.0055(6) -0.0044(6)
C3 0.0577(12) 0.0871(17) 0.0327(10) -0.0120(10) 0.0042(8) -0.0026(11)
C5 0.0445(9) 0.0299(8) 0.0387(9) -0.0046(6) 0.0038(7) -0.0025(7)
C8 0.0520(11) 0.0434(10) 0.0386(9) -0.0035(8) 0.0053(8) 0.0022(8)
C13 0.0493(11) 0.0361(10) 0.0921(17) -0.0024(10) 0.0149(11) -0.0018(8)
C17 0.0420(10) 0.0419(10) 0.0642(12) -0.0150(9) 0.0069(9) -0.0029(8)
C20 0.0747(15) 0.0605(13) 0.0378(10) -0.0081(9) 0.0052(9) 0.0013(11)
C21 0.0485(11) 0.0577(13) 0.0593(12) -0.0153(10) 0.0035(9) 0.0042(9)
C26 0.0444(10) 0.0607(12) 0.0434(10) -0.0184(9) 0.0042(8) -0.0005(9)
C27 0.0518(13) 0.0742(16) 0.0735(16) -0.0099(12) -0.0142(11) 0.0063(11)
C36 0.0264(8) 0.0400(9) 0.0454(9) -0.0092(7) 0.0051(6) -0.0014(6)
C40 0.0763(16) 0.0680(15) 0.0456(11) -0.0058(10) -0.0133(11) -0.0027(12)
C43 0.0613(13) 0.0758(15) 0.0383(10) 0.0090(10) 0.0048(9) -0.0015(11)
C48 0.0563(11) 0.0494(11) 0.0415(10) 0.0012(8) 0.0066(8) -0.0015(9)
C49 0.0499(10) 0.0398(9) 0.0318(8) -0.0035(7) 0.0017(7) -0.0050(8)
C58 0.0523(11) 0.0511(11) 0.0464(10) 0.0038(9) 0.0086(8) -0.0059(9)
C60 0.0282(8) 0.0439(9) 0.0389(8) -0.0103(7) 0.0040(6) -0.0004(7)
C64 0.0581(13) 0.0637(14) 0.0614(13) -0.0193(11) 0.0111(10) -0.0126(10)
C68 0.0449(10) 0.0346(8) 0.0374(9) -0.0072(7) 0.0084(7) -0.0057(7)
C72 0.0597(12) 0.0404(10) 0.0391(9) -0.0096(7) 0.0118(8) -0.0084(8)
C76 0.156(3) 0.0393(13) 0.108(2) -0.0112(14) 0.050(2) -0.0133(17)
C77 0.0540(12) 0.0508(12) 0.0704(14) 0.0181(11) 0.0114(10) 0.0003(9)
C81 0.0786(18) 0.100(2) 0.092(2) -0.0361(17) 0.0249(15) -0.0430(17)
C88 0.0898(18) 0.0436(12) 0.0795(16) -0.0027(11) 0.0291(13) 0.0009(11)
C89 0.140(3) 0.081(2) 0.106(2) -0.0344(18) 0.054(2) -0.063(2)

loop_
_atom_type_symbol
_atom_type_description
_atom_type_scat_dispersion_real
_atom_type_scat_dispersion_imag
_atom_type_scat_source
C C 0.0033 0.0016 'International Tables Vol C Tables 4.2.6.8 and 6.1.1.4'
H H 0.0000 0.0000 'International Tables Vol C Tables 4.2.6.8 and 6.1.1.4'
Cu Cu 0.3201 1.2651 'International Tables Vol C Tables 4.2.6.8 and 6.1.1.4'
N N 0.0061 0.0033 'International Tables Vol C Tables 4.2.6.8 and 6.1.1.4'
O O 0.0106 0.0060 'International Tables Vol C Tables 4.2.6.8 and 6.1.1.4'

loop_
_geom_angle_atom_site_label_1
_geom_angle_atom_site_label_2
_geom_angle_atom_site_label_3
_geom_angle
O4 Cu2 O7 90.57(5)
O4 Cu2 N28 166.60(6)
O7 Cu2 N28 93.74(6)
O4 Cu2 N2 92.68(6)
O7 Cu2 N2 166.06(6)
N28 Cu2 N2 80.24(6)
O4 Cu2 O11 91.85(6)
O7 Cu2 O11 97.48(5)
N28 Cu2 O11 100.15(6)
N2 Cu2 O11 95.97(6)
C49 O4 Cu2 126.74(12)
C68 O7 Cu2 109.80(11)
Cu2 O11 H11A 109.5
Cu2 O11 H11B 109.2
H11A O11 H11B 109.5
C48 N2 C60 118.96(16)
C48 N2 Cu2 125.59(13)
C60 N2 Cu2 115.44(12)
C58 N28 C36 118.85(17)
C58 N28 Cu2 125.81(13)
C36 N28 Cu2 115.26(12)
C43 C3 C26 119.96(18)
C43 C3 H3 120.0
C26 C3 H3 120.0
C21 C5 C8 119.21(17)
C21 C5 C68 120.84(17)
C8 C5 C68 119.95(16)
C20 C8 C5 120.69(19)
C20 C8 H8 119.7
C5 C8 H8 119.7
C77 C13 C17 119.4(2)
C77 C13 H13 120.3
C17 C13 H13 120.3
C13 C17 C36 119.28(19)
C13 C17 H17 120.4
C36 C17 H17 120.4
C40 C20 C8 119.6(2)
C40 C20 H20 120.2
C8 C20 H20 120.2
C27 C21 C5 119.8(2)
C27 C21 H21 120.1
C5 C21 H21 120.1
C3 C26 C60 119.06(19)
C3 C26 H26 120.5
C60 C26 H26 120.5
C40 C27 C21 120.6(2)
C40 C27 H27 119.7
C21 C27 H27 119.7
N28 C36 C17 121.21(18)
N28 C36 C60 114.39(15)
C17 C36 C60 124.39(16)
C20 C40 C27 120.1(2)
C20 C40 H40 119.9
C27 C40 H40 119.9
C3 C43 C48 118.4(2)
C3 C43 H43 120.8
C48 C43 H43 120.8
N2 C48 C43 122.4(2)
N2 C48 H48 118.8
C43 C48 H48 118.8
O20 C49 O4 126.15(17)
O20 C49 C72 119.14(16)
O4 C49 C72 114.71(16)
N28 C58 C77 122.2(2)
N28 C58 H58 118.9
C77 C58 H58 118.9
N2 C60 C26 121.20(18)
N2 C60 C36 114.47(14)
C26 C60 C36 124.33(17)
C81 C64 C72 120.6(3)
C81 C64 H64 119.7
C72 C64 H64 119.7
O18 C68 O7 123.32(17)
O18 C68 C5 119.85(17)
O7 C68 C5 116.83(15)
C88 C72 C64 119.4(2)
C88 C72 C49 120.1(2)
C64 C72 C49 120.55(18)
C89 C76 C88 119.5(3)
C89 C76 H76 120.2
C88 C76 H76 120.2
C13 C77 C58 119.1(2)
C13 C77 H77 120.5
C58 C77 H77 120.5
C89 C81 C64 119.9(3)
C89 C81 H81 120.1
C64 C81 H81 120.1
C72 C88 C76 119.8(3)
C72 C88 H88 120.1
C76 C88 H88 120.1
C81 C89 C76 120.8(3)
C81 C89 H89 119.6
C76 C89 H89 119.6

loop_
_geom_bond_atom_site_label_1
_geom_bond_atom_site_label_2
_geom_bond_distance
Cu2 O4 1.9499(13)
Cu2 O7 1.9627(12)
Cu2 N28 2.0099(15)
Cu2 N2 2.0148(14)
Cu2 O11 2.2637(14)
O4 C49 1.276(2)
O7 C68 1.268(2)
O11 H11A 0.8501
O11 H11B 0.8499
O18 C68 1.247(2)
O20 C49 1.235(2)
N2 C48 1.338(2)
N2 C60 1.344(2)
N28 C58 1.337(2)
N28 C36 1.353(2)
C3 C43 1.366(3)
C3 C26 1.374(3)
C3 H3 0.9300
C5 C21 1.385(3)
C5 C8 1.388(2)
C5 C68 1.500(2)
C8 C20 1.381(3)
C8 H8 0.9300
C13 C77 1.371(3)
C13 C17 1.375(3)
C13 H13 0.9300
C17 C36 1.382(3)
C17 H17 0.9300
C20 C40 1.376(3)
C20 H20 0.9300
C21 C27 1.381(3)
C21 H21 0.9300
C26 C60 1.387(2)
C26 H26 0.9300
C27 C40 1.377(4)
C27 H27 0.9300
C36 C60 1.478(3)
C40 H40 0.9300
C43 C48 1.384(3)
C43 H43 0.9300
C48 H48 0.9300
C49 C72 1.504(3)
C58 C77 1.377(3)
C58 H58 0.9300
C64 C81 1.376(3)
C64 C72 1.380(3)
C64 H64 0.9300
C72 C88 1.378(3)
C76 C89 1.371(5)
C76 C88 1.397(4)
C76 H76 0.9300
C77 H77 0.9300
C81 C89 1.360(5)
C81 H81 0.9300
C88 H88 0.9300
C89 H89 0.9300

loop_
_geom_torsion_atom_site_label_1
_geom_torsion_atom_site_label_2
_geom_torsion_atom_site_label_3
_geom_torsion_atom_site_label_4
_geom_torsion
C21 C5 C8 C20 -0.2(3)
C68 C5 C8 C20 179.35(18)
C77 C13 C17 C36 -0.3(3)
C5 C8 C20 C40 -0.7(3)
C8 C5 C21 C27 0.4(3)
C68 C5 C21 C27 -179.20(19)
C43 C3 C26 C60 -0.2(3)
C5 C21 C27 C40 0.3(4)
C58 N28 C36 C17 0.1(2)
Cu2 N28 C36 C17 177.03(13)
C58 N28 C36 C60 179.54(15)
Cu2 N28 C36 C60 -3.54(18)
C13 C17 C36 N28 0.2(3)
C13 C17 C36 C60 -179.19(17)
C8 C20 C40 C27 1.4(4)
C21 C27 C40 C20 -1.3(4)
C26 C3 C43 C48 1.4(3)
C60 N2 C48 C43 -0.1(3)
Cu2 N2 C48 C43 178.55(16)
C3 C43 C48 N2 -1.3(3)
Cu2 O4 C49 O20 -22.5(3)
Cu2 O4 C49 C72 157.88(13)
C36 N28 C58 C77 -0.3(3)
Cu2 N28 C58 C77 -176.89(15)
C48 N2 C60 C26 1.4(3)
Cu2 N2 C60 C26 -177.44(13)
C48 N2 C60 C36 -178.27(15)
Cu2 N2 C60 C36 2.92(18)
C3 C26 C60 N2 -1.2(3)
C3 C26 C60 C36 178.41(17)
N28 C36 C60 N2 0.4(2)
C17 C36 C60 N2 179.81(16)
N28 C36 C60 C26 -179.22(16)
C17 C36 C60 C26 0.2(3)
Cu2 O7 C68 O18 -9.0(2)
Cu2 O7 C68 C5 171.24(11)
C21 C5 C68 O18 -7.0(3)
C8 C5 C68 O18 173.45(17)
C21 C5 C68 O7 172.79(17)
C8 C5 C68 O7 -6.8(2)
C81 C64 C72 C88 0.4(3)
C81 C64 C72 C49 -179.6(2)
O20 C49 C72 C88 -34.7(3)
O4 C49 C72 C88 145.0(2)
O20 C49 C72 C64 145.3(2)
O4 C49 C72 C64 -35.0(3)
C17 C13 C77 C58 0.1(3)
N28 C58 C77 C13 0.2(3)
C72 C64 C81 C89 -1.5(4)
C64 C72 C88 C76 1.0(4)
C49 C72 C88 C76 -179.0(2)
C89 C76 C88 C72 -1.5(4)
C64 C81 C89 C76 1.1(5)
C88 C76 C89 C81 0.4(5)
